data_4065392
loop_
_publ_author_name
'K\"onig, Anja'
'Bette, Martin'
'Wagner, Christoph'
'Lindner, Ronald'
'Steinborn, Dirk'

_publ_section_title
;
 On the Equilibrium between Alkyne and Olefin Platinum(II) Complexes of
 Zeise&#x2019;s Salt Type: Syntheses and Characterization of
 [K(18C6)][PtCl3(RC\\tb CR&#x2032;)]
;
_journal_issue 21
_journal_name_full Organometallics
_journal_page_first 5919
_journal_paper_doi 10.1021/om200767q
_journal_volume 30
_journal_year 2011
_chemical_formula_sum 'C22 H42 Cl3 K O6 Pt'
_chemical_formula_weight 743.10
_chemical_name_systematic
; 
 ? 
;
_space_group_IT_number 14
_symmetry_cell_setting monoclinic
_symmetry_space_group_name_Hall '-P 2ybc'
_symmetry_space_group_name_H-M 'P 1 21/c 1'
_atom_sites_solution_hydrogens geom
_atom_sites_solution_primary direct
_atom_sites_solution_secondary difmap
_audit_creation_method SHELXL-97
_cell_angle_alpha 90.00
_cell_angle_beta 110.635(9)
_cell_angle_gamma 90.00
_cell_formula_units_Z 4
_cell_length_a 16.957(2)
_cell_length_b 8.7060(12)
_cell_length_c 22.1180(14)
_cell_measurement_reflns_used 25
_cell_measurement_temperature 293(2)
_cell_measurement_theta_max 11.5
_cell_measurement_theta_min 7.7
_cell_volume 3055.7(6)
_computing_structure_refinement 'SHELXL-97 (Sheldrick, 1997)'
_computing_structure_solution 'SHELXS-97 (Sheldrick, 1990)'
_diffrn_ambient_temperature 293(1)
_diffrn_measured_fraction_theta_full 0.999
_diffrn_measured_fraction_theta_max 0.999
_diffrn_measurement_device_type STOE-STADI-IV
_diffrn_measurement_method \w--2\q
_diffrn_radiation_collimation '0.5 mm'
_diffrn_radiation_detector 'NaI(Tl) scintillation counter'
_diffrn_radiation_monochromator 'planar graphite'
_diffrn_radiation_polarisn_norm 90
_diffrn_radiation_source 'fine-focus sealed tube'
_diffrn_radiation_type 'Mo K\a'
_diffrn_radiation_wavelength 0.71073
_diffrn_reflns_av_R_equivalents 0.0399
_diffrn_reflns_av_sigmaI/netI 0.0732
_diffrn_reflns_limit_h_max 20
_diffrn_reflns_limit_h_min -20
_diffrn_reflns_limit_k_max 10
_diffrn_reflns_limit_k_min 0
_diffrn_reflns_limit_l_max 26
_diffrn_reflns_limit_l_min -26
_diffrn_reflns_number 7080
_diffrn_reflns_theta_full 25.04
_diffrn_reflns_theta_max 25.04
_diffrn_reflns_theta_min 1.93
_diffrn_standards_decay_% 9.5
_diffrn_standards_interval_time 60
_diffrn_standards_number 2
_exptl_absorpt_coefficient_mu 5.021
_exptl_absorpt_correction_T_max 0.4224
_exptl_absorpt_correction_T_min 0.2150
_exptl_absorpt_correction_type 'psi scans'
_exptl_absorpt_process_details '(X-RED 1.07; Stoe & Cie, 1999)'
_exptl_crystal_colour yellow
_exptl_crystal_density_diffrn 1.615
_exptl_crystal_density_method 'not measured'
_exptl_crystal_description block
_exptl_crystal_F_000 1480
_exptl_crystal_size_max 0.32
_exptl_crystal_size_mid 0.12
_exptl_crystal_size_min 0.12
_refine_diff_density_max 1.443
_refine_diff_density_min -1.252
_refine_diff_density_rms 0.154
_refine_ls_extinction_method none
_refine_ls_goodness_of_fit_ref 1.114
_refine_ls_hydrogen_treatment constr
_refine_ls_matrix_type full
_refine_ls_number_parameters 298
_refine_ls_number_reflns 5412
_refine_ls_number_restraints 0
_refine_ls_restrained_S_all 1.114
_refine_ls_R_factor_all 0.0925
_refine_ls_R_factor_gt 0.0520
_refine_ls_shift/su_max 0.000
_refine_ls_shift/su_mean 0.000
_refine_ls_structure_factor_coef Fsqd
_refine_ls_weighting_details 'calc w=1/[\s^2^(Fo^2^)+(0.0434P)^2^+1.4668P] where P=(Fo^2^+2Fc^2^)/3'
_refine_ls_weighting_scheme calc
_refine_ls_wR_factor_gt 0.0993
_refine_ls_wR_factor_ref 0.1224
_reflns_number_gt 3857
_reflns_number_total 5412
_reflns_threshold_expression >2sigma(I)
_cod_data_source_file om200767q_si_003.cif
_cod_data_source_block z:\s1218
_cod_original_cell_volume 3055.8(6)
_cod_original_sg_symbol_H-M P21/c
_cod_database_code 4065392

loop_
_symmetry_equiv_pos_as_xyz
'x, y, z'
'-x, y+1/2, -z+1/2'
'-x, -y, -z'
'x, -y-1/2, z-1/2'

loop_
_atom_site_label
_atom_site_type_symbol
_atom_site_fract_x
_atom_site_fract_y
_atom_site_fract_z
_atom_site_U_iso_or_equiv
_atom_site_adp_type
_atom_site_occupancy
_atom_site_symmetry_multiplicity
_atom_site_calc_flag
_atom_site_refinement_flags
C1 C 0.0876(5) 0.3688(12) 0.4094(4) 0.044(2) Uani 1 1 d .
C2 C 0.1073(6) 0.4788(14) 0.3823(5) 0.053(3) Uani 1 1 d .
C3 C 0.0991(7) 0.6179(15) 0.3420(6) 0.070(3) Uani 1 1 d .
C4 C 0.0047(9) 0.654(2) 0.3122(9) 0.162(9) Uani 1 1 d .
H1 H -0.0034 0.7453 0.2865 0.194 Uiso 1 1 calc R
H3 H -0.0177 0.6694 0.3460 0.194 Uiso 1 1 calc R
H2 H -0.0240 0.5696 0.2855 0.194 Uiso 1 1 calc R
C5 C 0.1475(10) 0.7494(16) 0.3842(7) 0.113(6) Uani 1 1 d .
H6 H 0.1420 0.8399 0.3582 0.136 Uiso 1 1 calc R
H5 H 0.2059 0.7220 0.4033 0.136 Uiso 1 1 calc R
H4 H 0.1251 0.7691 0.4177 0.136 Uiso 1 1 calc R
C6 C 0.1360(10) 0.5923(18) 0.2893(6) 0.113(6) Uani 1 1 d .
H8 H 0.1309 0.6849 0.2647 0.136 Uiso 1 1 calc R
H7 H 0.1060 0.5109 0.2614 0.136 Uiso 1 1 calc R
H9 H 0.1944 0.5650 0.3087 0.136 Uiso 1 1 calc R
C7 C 0.0329(7) 0.2634(13) 0.4307(6) 0.063(3) Uani 1 1 d .
C8 C -0.0592(7) 0.3159(15) 0.3968(7) 0.094(5) Uani 1 1 d .
H12 H -0.0962 0.2472 0.4079 0.112 Uiso 1 1 calc R
H10 H -0.0726 0.3150 0.3508 0.112 Uiso 1 1 calc R
H11 H -0.0659 0.4180 0.4106 0.112 Uiso 1 1 calc R
C9 C 0.0578(8) 0.2740(17) 0.5038(6) 0.093(4) Uani 1 1 d .
H15 H 0.0253 0.2018 0.5181 0.112 Uiso 1 1 calc R
H13 H 0.0471 0.3761 0.5155 0.112 Uiso 1 1 calc R
H14 H 0.1166 0.2509 0.5240 0.112 Uiso 1 1 calc R
C10 C 0.0434(8) 0.1015(13) 0.4102(7) 0.088(4) Uani 1 1 d .
H16 H 0.0090 0.0331 0.4243 0.106 Uiso 1 1 calc R
H18 H 0.1014 0.0715 0.4294 0.106 Uiso 1 1 calc R
H17 H 0.0265 0.0971 0.3640 0.106 Uiso 1 1 calc R
C11 C 0.5849(7) 0.0782(17) 0.6062(6) 0.077(4) Uani 1 1 d .
H20 H 0.6035 0.0236 0.5754 0.093 Uiso 1 1 calc R
H19 H 0.6172 0.0411 0.6492 0.093 Uiso 1 1 calc R
C12 C 0.5980(8) 0.2441(18) 0.6020(6) 0.085(4) Uani 1 1 d .
H21 H 0.6567 0.2638 0.6083 0.102 Uiso 1 1 calc R
H22 H 0.5639 0.2811 0.5594 0.102 Uiso 1 1 calc R
C13 C 0.5904(7) 0.4853(15) 0.6511(6) 0.073(4) Uani 1 1 d .
H23 H 0.5586 0.5298 0.6094 0.088 Uiso 1 1 calc R
H24 H 0.6497 0.5051 0.6603 0.088 Uiso 1 1 calc R
C14 C 0.5634(7) 0.5557(14) 0.7022(5) 0.069(3) Uani 1 1 d .
H25 H 0.5909 0.5037 0.7430 0.083 Uiso 1 1 calc R
H26 H 0.5797 0.6631 0.7076 0.083 Uiso 1 1 calc R
C15 C 0.4454(7) 0.6154(13) 0.7290(5) 0.066(3) Uani 1 1 d .
H27 H 0.4592 0.7239 0.7316 0.079 Uiso 1 1 calc R
H28 H 0.4722 0.5706 0.7715 0.079 Uiso 1 1 calc R
C16 C 0.3521(7) 0.5952(12) 0.7078(5) 0.057(3) Uani 1 1 d .
H30 H 0.3301 0.6536 0.7357 0.068 Uiso 1 1 calc R
H29 H 0.3256 0.6327 0.6639 0.068 Uiso 1 1 calc R
C17 C 0.2456(6) 0.4100(13) 0.6935(5) 0.060(3) Uani 1 1 d .
H31 H 0.2158 0.4510 0.6508 0.072 Uiso 1 1 calc R
H32 H 0.2251 0.4621 0.7239 0.072 Uiso 1 1 calc R
C18 C 0.2291(7) 0.2417(14) 0.6943(5) 0.067(3) Uani 1 1 d .
H34 H 0.2605 0.1993 0.7365 0.080 Uiso 1 1 calc R
H33 H 0.1696 0.2234 0.6851 0.080 Uiso 1 1 calc R
C19 C 0.2311(7) 0.0123(14) 0.6376(6) 0.067(3) Uani 1 1 d .
H35 H 0.1704 0.0029 0.6253 0.080 Uiso 1 1 calc R
H36 H 0.2573 -0.0436 0.6776 0.080 Uiso 1 1 calc R
C20 C 0.2585(7) -0.0536(15) 0.5860(6) 0.073(3) Uani 1 1 d .
H38 H 0.2379 -0.1580 0.5763 0.087 Uiso 1 1 calc R
H37 H 0.2362 0.0072 0.5469 0.087 Uiso 1 1 calc R
C21 C 0.3789(8) -0.1167(14) 0.5638(6) 0.079(4) Uani 1 1 d .
H39 H 0.3551 -0.0633 0.5229 0.095 Uiso 1 1 calc R
H40 H 0.3622 -0.2237 0.5570 0.095 Uiso 1 1 calc R
C22 C 0.4742(8) -0.1046(13) 0.5881(6) 0.074(4) Uani 1 1 d .
H42 H 0.4980 -0.1524 0.6303 0.089 Uiso 1 1 calc R
H41 H 0.4961 -0.1570 0.5586 0.089 Uiso 1 1 calc R
O1 O 0.4962(5) 0.0520(9) 0.5922(3) 0.0610(19) Uani 1 1 d .
O2 O 0.5756(5) 0.3237(9) 0.6499(4) 0.065(2) Uani 1 1 d .
O3 O 0.4753(4) 0.5430(8) 0.6843(3) 0.0577(19) Uani 1 1 d .
O4 O 0.3337(4) 0.4364(8) 0.7107(3) 0.0554(18) Uani 1 1 d .
O5 O 0.2549(4) 0.1706(8) 0.6466(4) 0.060(2) Uani 1 1 d .
O6 O 0.3486(5) -0.0517(9) 0.6093(3) 0.062(2) Uani 1 1 d .
Cl1 Cl 0.36185(17) 0.2912(5) 0.47289(13) 0.0789(10) Uani 1 1 d .
Cl2 Cl 0.24118(17) 0.5084(4) 0.52322(12) 0.0646(8) Uani 1 1 d .
Cl3 Cl 0.2036(2) 0.2049(4) 0.34457(13) 0.0838(10) Uani 1 1 d .
Pt Pt 0.22120(2) 0.35937(5) 0.432688(16) 0.04191(13) Uani 1 1 d .
K K 0.39277(13) 0.2793(3) 0.61822(10) 0.0514(6) Uani 1 1 d .

loop_
_atom_site_aniso_label
_atom_site_aniso_U_11
_atom_site_aniso_U_22
_atom_site_aniso_U_33
_atom_site_aniso_U_23
_atom_site_aniso_U_13
_atom_site_aniso_U_12
C1 0.033(5) 0.040(5) 0.054(5) -0.011(5) 0.007(4) 0.004(5)
C2 0.032(5) 0.067(8) 0.054(6) 0.000(6) 0.008(4) 0.018(5)
C3 0.069(8) 0.067(9) 0.076(7) 0.021(7) 0.027(6) 0.025(7)
C4 0.074(10) 0.171(19) 0.22(2) 0.100(17) 0.019(12) 0.042(12)
C5 0.162(16) 0.060(9) 0.137(13) 0.039(10) 0.077(12) 0.008(10)
C6 0.145(15) 0.117(13) 0.079(9) 0.040(10) 0.042(9) 0.025(12)
C7 0.058(7) 0.049(7) 0.087(8) -0.019(6) 0.033(6) -0.007(6)
C8 0.049(7) 0.081(10) 0.153(13) -0.013(10) 0.038(8) -0.004(7)
C9 0.116(11) 0.092(10) 0.095(9) -0.024(9) 0.067(9) -0.035(10)
C10 0.098(10) 0.057(8) 0.123(11) -0.018(8) 0.056(9) -0.021(7)
C11 0.061(8) 0.107(11) 0.075(8) -0.014(8) 0.038(6) 0.025(8)
C12 0.069(8) 0.121(13) 0.080(8) 0.001(9) 0.047(7) -0.018(9)
C13 0.043(6) 0.086(10) 0.086(8) 0.025(8) 0.018(6) -0.013(7)
C14 0.061(7) 0.059(8) 0.080(8) 0.014(7) 0.015(6) -0.005(6)
C15 0.088(9) 0.052(7) 0.052(6) -0.002(6) 0.017(6) 0.003(7)
C16 0.064(7) 0.047(7) 0.058(6) -0.009(5) 0.021(5) 0.009(6)
C17 0.052(6) 0.072(8) 0.060(6) 0.010(6) 0.025(5) 0.016(6)
C18 0.047(6) 0.086(9) 0.079(8) 0.007(7) 0.037(6) 0.012(6)
C19 0.048(6) 0.072(8) 0.084(8) 0.007(7) 0.027(6) -0.010(6)
C20 0.062(7) 0.066(8) 0.080(8) -0.002(7) 0.013(6) -0.023(7)
C21 0.096(10) 0.058(8) 0.087(8) -0.015(7) 0.037(8) -0.010(7)
C22 0.108(11) 0.050(8) 0.074(8) -0.006(6) 0.045(7) 0.023(7)
O1 0.063(5) 0.055(5) 0.069(4) 0.002(4) 0.028(4) 0.015(4)
O2 0.055(4) 0.077(6) 0.070(5) 0.003(4) 0.031(4) -0.003(4)
O3 0.048(4) 0.057(5) 0.062(4) -0.003(4) 0.012(3) -0.012(4)
O4 0.054(4) 0.052(4) 0.059(4) 0.001(4) 0.019(3) 0.011(4)
O5 0.052(4) 0.055(5) 0.078(5) 0.005(4) 0.029(4) -0.004(4)
O6 0.063(5) 0.062(5) 0.066(4) -0.016(4) 0.028(4) 0.000(4)
Cl1 0.0501(15) 0.128(3) 0.0628(15) 0.0281(19) 0.0254(12) 0.0376(19)
Cl2 0.0638(17) 0.0653(18) 0.0564(14) -0.0170(15) 0.0108(12) -0.0020(15)
Cl3 0.108(3) 0.094(2) 0.0588(15) -0.0137(18) 0.0399(16) 0.023(2)
Pt 0.0401(2) 0.0465(2) 0.04112(19) 0.0056(2) 0.01672(14) 0.0086(2)
K 0.0448(12) 0.0564(14) 0.0533(12) -0.0013(12) 0.0179(10) -0.0007(11)

loop_
_atom_type_symbol
_atom_type_description
_atom_type_scat_dispersion_real
_atom_type_scat_dispersion_imag
_atom_type_scat_source
C C 0.0033 0.0016 'International Tables Vol C Tables 4.2.6.8 and 6.1.1.4'
H H 0.0000 0.0000 'International Tables Vol C Tables 4.2.6.8 and 6.1.1.4'
O O 0.0106 0.0060 'International Tables Vol C Tables 4.2.6.8 and 6.1.1.4'
Cl Cl 0.1484 0.1585 'International Tables Vol C Tables 4.2.6.8 and 6.1.1.4'
Pt Pt -1.7033 8.3905 'International Tables Vol C Tables 4.2.6.8 and 6.1.1.4'
K K 0.2009 0.2494 'International Tables Vol C Tables 4.2.6.8 and 6.1.1.4'

loop_
_geom_angle_atom_site_label_1
_geom_angle_atom_site_label_2
_geom_angle_atom_site_label_3
_geom_angle
C2 C1 C7 158.9(10)
C2 C1 Pt 72.6(6)
C7 C1 Pt 128.5(7)
C1 C2 C3 160.1(10)
C1 C2 Pt 73.7(6)
C3 C2 Pt 126.2(8)
C2 C3 C6 111.3(11)
C2 C3 C5 109.3(9)
C6 C3 C5 107.5(12)
C2 C3 C4 106.8(11)
C6 C3 C4 110.5(12)
C5 C3 C4 111.5(12)
C3 C4 H1 109.5
C3 C4 H3 109.5
H1 C4 H3 109.5
C3 C4 H2 109.5
H1 C4 H2 109.5
H3 C4 H2 109.5
C3 C5 H6 109.5
C3 C5 H5 109.5
H6 C5 H5 109.5
C3 C5 H4 109.5
H6 C5 H4 109.5
H5 C5 H4 109.5
C3 C6 H8 109.5
C3 C6 H7 109.5
H8 C6 H7 109.5
C3 C6 H9 109.5
H8 C6 H9 109.5
H7 C6 H9 109.5
C1 C7 C10 109.2(9)
C1 C7 C9 109.0(9)
C10 C7 C9 110.9(11)
C1 C7 C8 107.4(10)
C10 C7 C8 109.7(10)
C9 C7 C8 110.5(10)
C7 C8 H12 109.5
C7 C8 H10 109.5
H12 C8 H10 109.5
C7 C8 H11 109.5
H12 C8 H11 109.5
H10 C8 H11 109.5
C7 C9 H15 109.5
C7 C9 H13 109.5
H15 C9 H13 109.5
C7 C9 H14 109.5
H15 C9 H14 109.5
H13 C9 H14 109.5
C7 C10 H16 109.5
C7 C10 H18 109.5
H16 C10 H18 109.5
C7 C10 H17 109.5
H16 C10 H17 109.5
H18 C10 H17 109.5
O1 C11 C12 108.1(10)
O1 C11 H20 110.1
C12 C11 H20 110.1
O1 C11 H19 110.1
C12 C11 H19 110.1
H20 C11 H19 108.4
O2 C12 C11 110.2(11)
O2 C12 H21 109.6
C11 C12 H21 109.6
O2 C12 H22 109.6
C11 C12 H22 109.6
H21 C12 H22 108.1
O2 C13 C14 108.7(10)
O2 C13 H23 109.9
C14 C13 H23 109.9
O2 C13 H24 109.9
C14 C13 H24 109.9
H23 C13 H24 108.3
O3 C14 C13 109.5(9)
O3 C14 H25 109.8
C13 C14 H25 109.8
O3 C14 H26 109.8
C13 C14 H26 109.8
H25 C14 H26 108.2
O3 C15 C16 109.3(8)
O3 C15 H27 109.8
C16 C15 H27 109.8
O3 C15 H28 109.8
C16 C15 H28 109.8
H27 C15 H28 108.3
O4 C16 C15 108.9(9)
O4 C16 H30 109.9
C15 C16 H30 109.9
O4 C16 H29 109.9
C15 C16 H29 109.9
H30 C16 H29 108.3
O4 C17 C18 109.7(9)
O4 C17 H31 109.7
C18 C17 H31 109.7
O4 C17 H32 109.7
C18 C17 H32 109.7
H31 C17 H32 108.2
O5 C18 C17 108.2(10)
O5 C18 H34 110.1
C17 C18 H34 110.1
O5 C18 H33 110.1
C17 C18 H33 110.1
H34 C18 H33 108.4
O5 C19 C20 109.2(10)
O5 C19 H35 109.8
C20 C19 H35 109.8
O5 C19 H36 109.8
C20 C19 H36 109.8
H35 C19 H36 108.3
O6 C20 C19 107.5(9)
O6 C20 H38 110.2
C19 C20 H38 110.2
O6 C20 H37 110.2
C19 C20 H37 110.2
H38 C20 H37 108.5
O6 C21 C22 109.4(9)
O6 C21 H39 109.8
C22 C21 H39 109.8
O6 C21 H40 109.8
C22 C21 H40 109.8
H39 C21 H40 108.2
O1 C22 C21 108.4(9)
O1 C22 H42 110.0
C21 C22 H42 110.0
O1 C22 H41 110.0
C21 C22 H41 110.0
H42 C22 H41 108.4
C22 O1 C11 113.6(9)
C22 O1 K 121.3(7)
C11 O1 K 121.2(7)
C12 O2 C13 113.8(10)
C12 O2 K 107.0(7)
C13 O2 K 107.2(6)
C15 O3 C14 112.1(8)
C15 O3 K 119.6(6)
C14 O3 K 119.6(7)
C16 O4 C17 111.7(8)
C16 O4 K 106.7(6)
C17 O4 K 108.9(6)
C18 O5 C19 112.2(9)
C18 O5 K 121.4(6)
C19 O5 K 120.9(6)
C21 O6 C20 110.6(9)
C21 O6 K 107.0(7)
C20 O6 K 104.4(7)
Pt Cl1 K 100.59(10)
Pt Cl2 K 93.17(10)
C2 Pt C1 33.7(4)
C2 Pt Cl3 91.1(3)
C1 Pt Cl3 90.5(3)
C2 Pt Cl2 90.5(3)
C1 Pt Cl2 90.3(3)
Cl3 Pt Cl2 178.22(11)
C2 Pt Cl1 161.7(3)
C1 Pt Cl1 164.6(3)
Cl3 Pt Cl1 89.10(12)
Cl2 Pt Cl1 89.68(11)
O5 K O3 117.5(2)
O5 K O1 115.9(2)
O3 K O1 116.4(2)
O5 K O4 58.6(2)
O3 K O4 58.9(2)
O1 K O4 149.3(2)
O5 K O2 152.1(2)
O3 K O2 58.8(2)
O1 K O2 57.8(2)
O4 K O2 111.3(2)
O5 K O6 58.2(2)
O3 K O6 153.4(2)
O1 K O6 57.9(2)
O4 K O6 111.1(2)
O2 K O6 111.3(2)
O5 K Cl1 113.54(17)
O3 K Cl1 112.74(18)
O1 K Cl1 72.56(16)
O4 K Cl1 138.12(16)
O2 K Cl1 91.23(16)
O6 K Cl1 91.00(17)
O5 K Cl2 79.88(16)
O3 K Cl2 88.37(16)
O1 K Cl2 132.99(16)
O4 K Cl2 77.49(15)
O2 K Cl2 125.52(18)
O6 K Cl2 114.65(16)
Cl1 K Cl2 60.82(8)

loop_
_geom_bond_atom_site_label_1
_geom_bond_atom_site_label_2
_geom_bond_distance
C1 C2 1.238(14)
C1 C7 1.492(15)
C1 Pt 2.141(9)
C2 C3 1.480(16)
C2 Pt 2.130(9)
C3 C6 1.520(17)
C3 C5 1.522(17)
C3 C4 1.533(16)
C4 H1 0.9600
C4 H3 0.9600
C4 H2 0.9600
C5 H6 0.9600
C5 H5 0.9600
C5 H4 0.9600
C6 H8 0.9600
C6 H7 0.9600
C6 H9 0.9600
C7 C10 1.509(15)
C7 C9 1.524(15)
C7 C8 1.544(15)
C8 H12 0.9600
C8 H10 0.9600
C8 H11 0.9600
C9 H15 0.9600
C9 H13 0.9600
C9 H14 0.9600
C10 H16 0.9600
C10 H18 0.9600
C10 H17 0.9600
C11 O1 1.443(13)
C11 C12 1.469(19)
C11 H20 0.9700
C11 H19 0.9700
C12 O2 1.425(14)
C12 H21 0.9700
C12 H22 0.9700
C13 O2 1.427(14)
C13 C14 1.492(16)
C13 H23 0.9700
C13 H24 0.9700
C14 O3 1.409(12)
C14 H25 0.9700
C14 H26 0.9700
C15 O3 1.408(12)
C15 C16 1.494(14)
C15 H27 0.9700
C15 H28 0.9700
C16 O4 1.424(12)
C16 H30 0.9700
C16 H29 0.9700
C17 O4 1.424(12)
C17 C18 1.492(16)
C17 H31 0.9700
C17 H32 0.9700
C18 O5 1.418(12)
C18 H34 0.9700
C18 H33 0.9700
C19 O5 1.431(13)
C19 C20 1.490(15)
C19 H35 0.9700
C19 H36 0.9700
C20 O6 1.430(12)
C20 H38 0.9700
C20 H37 0.9700
C21 O6 1.402(13)
C21 C22 1.515(16)
C21 H39 0.9700
C21 H40 0.9700
C22 O1 1.408(13)
C22 H42 0.9700
C22 H41 0.9700
O1 K 2.835(7)
O2 K 2.954(8)
O3 K 2.815(7)
O4 K 2.916(7)
O5 K 2.791(7)
O6 K 2.967(8)
Cl1 Pt 2.310(3)
Cl1 K 3.071(3)
Cl2 Pt 2.308(3)
Cl2 K 3.345(4)
Cl3 Pt 2.299(3)

loop_
_geom_torsion_atom_site_label_1
_geom_torsion_atom_site_label_2
_geom_torsion_atom_site_label_3
_geom_torsion_atom_site_label_4
_geom_torsion
C7 C1 C2 C3 -3(5)
Pt C1 C2 C3 178(3)
C7 C1 C2 Pt 179(3)
C1 C2 C3 C6 -123(3)
Pt C2 C3 C6 55.3(14)
C1 C2 C3 C5 119(3)
Pt C2 C3 C5 -63.3(13)
C1 C2 C3 C4 -2(4)
Pt C2 C3 C4 176.1(10)
C2 C1 C7 C10 124(3)
Pt C1 C7 C10 -57.7(13)
C2 C1 C7 C9 -115(3)
Pt C1 C7 C9 63.6(12)
C2 C1 C7 C8 5(3)
Pt C1 C7 C8 -176.6(7)
O1 C11 C12 O2 63.3(13)
O2 C13 C14 O3 -66.9(12)
O3 C15 C16 O4 65.5(11)
O4 C17 C18 O5 -63.0(12)
O5 C19 C20 O6 65.5(12)
O6 C21 C22 O1 -64.4(13)
C21 C22 O1 C11 -171.9(9)
C21 C22 O1 K 30.0(12)
C12 C11 O1 C22 173.8(10)
C12 C11 O1 K -28.1(13)
C11 C12 O2 C13 177.2(10)
C11 C12 O2 K -64.6(11)
C14 C13 O2 C12 179.1(9)
C14 C13 O2 K 61.1(9)
C16 C15 O3 C14 -179.0(9)
C16 C15 O3 K -31.6(10)
C13 C14 O3 C15 -176.6(9)
C13 C14 O3 K 35.9(11)
C15 C16 O4 C17 177.6(8)
C15 C16 O4 K -63.4(9)
C18 C17 O4 C16 177.3(9)
C18 C17 O4 K 59.6(10)
C17 C18 O5 C19 -172.0(9)
C17 C18 O5 K 33.9(11)
C20 C19 O5 C18 178.8(9)
C20 C19 O5 K -27.0(11)
C22 C21 O6 C20 176.7(10)
C22 C21 O6 K 63.6(10)
C19 C20 O6 C21 178.2(10)
C19 C20 O6 K -67.1(9)
C3 C2 Pt C1 -179.3(13)
C1 C2 Pt Cl3 89.3(6)
C3 C2 Pt Cl3 -90.1(9)
C1 C2 Pt Cl2 -89.9(6)
C3 C2 Pt Cl2 90.8(9)
C1 C2 Pt Cl1 179.6(6)
C3 C2 Pt Cl1 0.3(16)
C7 C1 Pt C2 -179.4(12)
C2 C1 Pt Cl3 -91.2(6)
C7 C1 Pt Cl3 89.4(8)
C2 C1 Pt Cl2 90.4(6)
C7 C1 Pt Cl2 -89.0(8)
C2 C1 Pt Cl1 -179.6(8)
C7 C1 Pt Cl1 1.0(16)
K Cl2 Pt C2 167.2(3)
K Cl2 Pt C1 133.5(3)
K Cl2 Pt Cl3 16(4)
K Cl2 Pt Cl1 -31.08(11)
K Cl1 Pt C2 125.5(9)
K Cl1 Pt C1 -55.3(10)
K Cl1 Pt Cl3 -143.86(14)
K Cl1 Pt Cl2 34.84(13)
C18 O5 K O3 -2.4(8)
C19 O5 K O3 -154.2(7)
C18 O5 K O1 141.8(7)
C19 O5 K O1 -10.1(8)
C18 O5 K O4 -3.7(7)
C19 O5 K O4 -155.6(8)
C18 O5 K O2 72.3(9)
C19 O5 K O2 -79.5(9)
C18 O5 K O6 147.3(8)
C19 O5 K O6 -4.5(7)
C18 O5 K Cl1 -137.0(7)
C19 O5 K Cl1 71.2(8)
C18 O5 K Cl2 -85.1(7)
C19 O5 K Cl2 123.0(8)
C15 O3 K O5 -0.9(7)
C14 O3 K O5 144.2(7)
C15 O3 K O1 -144.8(6)
C14 O3 K O1 0.2(7)
C15 O3 K O4 0.4(6)
C14 O3 K O4 145.5(7)
C15 O3 K O2 -149.0(7)
C14 O3 K O2 -4.0(7)
C15 O3 K O6 -74.3(8)
C14 O3 K O6 70.8(9)
C15 O3 K Cl1 134.1(6)
C14 O3 K Cl1 -80.9(7)
C15 O3 K Cl2 76.8(6)
C14 O3 K Cl2 -138.1(7)
C22 O1 K O5 5.6(9)
C11 O1 K O5 -150.8(7)
C22 O1 K O3 150.2(8)
C11 O1 K O3 -6.2(8)
C22 O1 K O4 77.1(9)
C11 O1 K O4 -79.3(9)
C22 O1 K O2 154.4(9)
C11 O1 K O2 -2.0(7)
C22 O1 K O6 0.0(8)
C11 O1 K O6 -156.4(8)
C22 O1 K Cl1 -102.6(8)
C11 O1 K Cl1 101.0(8)
C22 O1 K Cl2 -95.0(8)
C11 O1 K Cl2 108.6(7)
C16 O4 K O5 -149.5(6)
C17 O4 K O5 -28.7(6)
C16 O4 K O3 31.9(6)
C17 O4 K O3 152.7(7)
C16 O4 K O1 122.1(6)
C17 O4 K O1 -117.1(7)
C16 O4 K O2 59.7(6)
C17 O4 K O2 -179.5(6)
C16 O4 K O6 -175.6(6)
C17 O4 K O6 -54.8(6)
C16 O4 K Cl1 -58.3(7)
C17 O4 K Cl1 62.5(7)
C16 O4 K Cl2 -63.8(6)
C17 O4 K Cl2 57.0(6)
C12 O2 K O5 117.6(8)
C13 O2 K O5 -120.0(8)
C12 O2 K O3 -151.8(8)
C13 O2 K O3 -29.4(7)
C12 O2 K O1 32.7(7)
C13 O2 K O1 155.1(8)
C12 O2 K O4 -179.6(7)
C13 O2 K O4 -57.2(8)
C12 O2 K O6 55.8(8)
C13 O2 K O6 178.2(7)
C12 O2 K Cl1 -35.7(8)
C13 O2 K Cl1 86.7(7)
C12 O2 K Cl2 -90.0(8)
C13 O2 K Cl2 32.4(8)
C21 O6 K O5 153.4(7)
C20 O6 K O5 36.1(6)
C21 O6 K O3 -117.9(8)
C20 O6 K O3 124.8(7)
C21 O6 K O1 -32.5(7)
C20 O6 K O1 -149.8(7)
C21 O6 K O4 179.7(7)
C20 O6 K O4 62.4(6)
C21 O6 K O2 -55.6(7)
C20 O6 K O2 -172.9(6)
C21 O6 K Cl1 36.1(7)
C20 O6 K Cl1 -81.2(6)
C21 O6 K Cl2 94.2(7)
C20 O6 K Cl2 -23.1(6)
Pt Cl1 K O5 35.6(2)
Pt Cl1 K O3 -101.2(2)
Pt Cl1 K O1 146.8(2)
Pt Cl1 K O4 -33.0(3)
Pt Cl1 K O2 -157.7(2)
Pt Cl1 K O6 91.06(19)
Pt Cl1 K Cl2 -26.84(10)
Pt Cl2 K O5 -97.94(18)
Pt Cl2 K O3 143.72(18)
Pt Cl2 K O1 18.1(3)
Pt Cl2 K O4 -157.77(18)
Pt Cl2 K O2 94.8(2)
Pt Cl2 K O6 -50.05(19)
Pt Cl2 K Cl1 26.41(10)
